data_2101647
loop_
_publ_author_name
'Suzuki, E.'
'Kabasawa, H.'
'Honma, T.'
'Nozaki, R.'
'Shiozaki, Y.'

_publ_section_title
;
 Temperature dependence of crystal structure of
 NaK~0.72~(NH~4~)~0.28~(+)-C~4~H~4~O~6~.4H~2~O in the paraelectric
 phase
;
_journal_issue 6
_journal_name_full 'Acta Crystallographica Section B'
_journal_page_first 976
_journal_page_last 981
_journal_paper_doi 10.1107/S0108768196005502
_journal_volume 52
_journal_year 1996
_chemical_formula_moiety 'Na K0.72 (N H4 )0.28 (C4 H4 O6 ), 4H2 O'
_chemical_formula_sum 'C4 H13.12 K0.72 N0.28 Na O10'
_chemical_formula_weight 276.32
_space_group_IT_number 18
_symmetry_cell_setting orthorhombic
_symmetry_space_group_name_Hall 'P 2 2ab'
_symmetry_space_group_name_H-M 'P 21 21 2'
_atom_type_scat_source 'IntTabIV and Stewart, Davidson & Simpson (1965)'
_cell_angle_alpha 90.0
_cell_angle_beta 90.0
_cell_angle_gamma 90.0
_cell_formula_units_Z 4
_cell_length_a 11.9290(10)
_cell_length_b 14.2970(10)
_cell_length_c 6.2210(10)
_cell_measurement_reflns_used 30
_cell_measurement_temperature 253
_cell_measurement_theta_max 27.5
_cell_measurement_theta_min 20
_cell_volume 1061.0(2)
_diffrn_measurement_device 'Rigaku AFC-5'
_diffrn_measurement_method '\w (2\q<30), 2\q-\w (30<2\q)'
_diffrn_radiation_type MoK\a~1~
_diffrn_radiation_wavelength 0.70926
_diffrn_reflns_av_R_equivalents 0.0344
_diffrn_reflns_limit_h_max 20
_diffrn_reflns_limit_h_min 0
_diffrn_reflns_limit_k_max 24
_diffrn_reflns_limit_k_min 0
_diffrn_reflns_limit_l_max 10
_diffrn_reflns_limit_l_min -10
_diffrn_reflns_number 4160
_diffrn_reflns_theta_max 37.5
_diffrn_standards_decay_% 1
_diffrn_standards_interval_count 100
_diffrn_standards_number 3
_exptl_absorpt_coefficient_mu 0.4606
_exptl_absorpt_correction_T_max 0.8436
_exptl_absorpt_correction_T_min 0.8423
_exptl_absorpt_correction_type 'numerical integration (DABEX; Dwiggins, 1975)'
_exptl_crystal_colour colorless
_exptl_crystal_density_diffrn 1.730
_exptl_crystal_description sphere
_exptl_crystal_F_000 575.04
_exptl_crystal_size_rad 0.25
_refine_diff_density_max 0.57
_refine_diff_density_min -0.47
_refine_ls_extinction_coef 'g = 3.973E-4'
_refine_ls_extinction_method 'Zachariasen (1967)'
_refine_ls_goodness_of_fit_obs 1.1732
_refine_ls_hydrogen_treatment 'H atoms: see text'
_refine_ls_number_parameters 197
_refine_ls_number_reflns 1989
_refine_ls_R_factor_obs 0.0498
_refine_ls_shift/esd_max <0.03
_refine_ls_structure_factor_coef F
_refine_ls_weighting_details 'w = 1/[\s(F~o~)^2^ + (0.015F~o~)^2^]'
_refine_ls_weighting_scheme calc
_refine_ls_wR_factor_obs 0.0442
_reflns_number_observed 3284
_reflns_number_total 1989
_reflns_observed_criterion F~o~>3\s(F~o~)
_cod_data_source_file oh0056.cif
_cod_data_source_block oh0056b
_cod_depositor_comments
;
The following automatic conversions were performed:

'_refine_ls_weighting_scheme' value 'w = 1/[\s(F~o~)^2^ +
(0.015F~o~)^2^]' was changed to 'calc'. New tag
'_refine_ls_weighting_details' was created. The value of the new tag
was set to 'w = 1/[\s(F~o~)^2^ + (0.015F~o~)^2^]'.

Automatic conversion script
Id: cif_fix_values 3143 2015-03-26 13:38:13Z robertas 
;
_cod_original_formula_sum 'C4 H13.12 K0.72 N0.28 Na1 O10'
_cod_database_code 2101647

loop_
_symmetry_equiv_pos_as_xyz
x,y,z
-x,-y,z
1/2-x,1/2+y,-z
1/2+x,1/2-y,-z

loop_
_atom_site_label
_atom_site_fract_x
_atom_site_fract_y
_atom_site_fract_z
_atom_site_U_iso_or_equiv
Na .26889(8) .49286(7) .47729(15) .0228(5)
N(1) .0 .0 .0462(3) .0507(11)
N(2) .0 .5 .1608(2) .0255(5)
C(1) .1544(2) .1881(2) .2849(4) .0167(11)
C(2) .1255(2) .2735(2) .4235(4) .0163(11)
C(3) .1788(2) .2639(2) .6453(4) .0171(10)
C(4) .1536(3) .3517(2) .7805(4) .0215(12)
O(1) .1203(2) .10910(10) .3521(3) .0216(9)
O(2) .2087(2) .20270(10) .1178(3) .0256(9)
O(3) .2341(2) .40590(10) .8134(3) .0308(10)
O(4) .0546(2) .36260(10) .8435(3) .0308(10)
O(5) .1645(2) .35710(10) .3242(3) .0221(9)
O(6) .2958(2) .2478(2) .6278(4) .0249(10)
O(7) .3949(2) .0824(2) .4800(4) .0289(12)
O(8) .2476(3) .0414(2) .8844(3) .0444(13)
O(9) .4365(3) .2989(3) .0397(5) .0523(18)
O(10) .4250(2) .3977(2) .4181(5) .0562(18)
H(2) .037(2) .279(2) .433(4) .018(7)
H(3) .146(2) .209(2) .731(4) .019(7)
H(5) .191(3) .340(2) .212(6) .019(11)
H(6) .327(4) .285(3) .621(7) .041(17)
H(7a) .375(4) .119(3) .514(7) .021(14)
H(7b) .433(4) .093(3) .346(7) .049(14)
H(8a) .262(4) .002(3) .976(5) .015(8)
H(8b) .241(3) .091(3) .960(6) .034(11)
H(9a) .379(4) .282(3) .003(7) .047(15)
H(9b) .464(4) .255(4) .076(7) .044(19)
H(10a) .443(4) .376(3) .304(7) .037(15)
H(10b) .491(3) .394(2) .474(5) .017(9)
H(N1a) .042 .041 .134 .109
H(N1b) .038 -.037 -.003 .124
H(N2a) .025 .449 .038 .077
H(N2b) .053 .520 .211 .051

loop_
_geom_angle_atom_site_label_1
_geom_angle_atom_site_label_2
_geom_angle_atom_site_label_3
_geom_angle
_geom_angle_publ_flag
O(1) C(1) O(2) 126.3(2) yes
O(1) C(1) C(2) 116.8(2) yes
O(2) C(1) C(2) 116.9(2) yes
C(1) C(2) O(5) 110.5(2) yes
C(1) C(2) C(3) 110.0(2) yes
O(5) C(2) C(3) 109.4(2) yes
C(2) O(5) H(5) 105(2) yes
C(2) C(3) O(6) 110.8(2) yes
C(2) C(3) C(4) 109.8(2) yes
O(6) C(3) C(4) 111.5(2) yes
C(3) O(6) H(6) 116(4) yes
C(3) C(4) O(4) 117.1(2) yes
C(3) C(4) O(3) 116.3(2) yes
O(3) C(4) O(4) 126.6(2) yes

loop_
_geom_bond_atom_site_label_1
_geom_bond_atom_site_label_2
_geom_bond_distance
_geom_bond_publ_flag
C(1) C(2) 1.535(3) yes
C(2) C(3) 1.526(3) yes
C(3) C(4) 1.541(3) yes
C(1) O(1) 1.270(3) yes
C(1) O(2) 1.242(3) yes
C(2) O(5) 1.424(3) yes
C(2) H(2) 1.06(3) yes
C(3) O(6) 1.419(3) yes
C(3) H(3) 1.03(3) yes
C(4) O(3) 1.251(3) yes
C(4) O(4) 1.254(4) yes
O(5) H(5) 0.80(4) yes
O(6) H(6) 0.65(4) yes
